data_7051192
loop_
_publ_author_name
'Iwayan Dasna'
'St\'ephane Golhen'
'Lahc\`ene Ouahab'
'Nathalie Daro'
'Jean-Pascal Sutter'

_publ_section_title
;
 Synthesis, X-ray crystal structures and magnetic properties of CuII
 and MnII complexes containing imino nitroxide radicals and a
 dicyanamide anion
;
_journal_issue 12
_journal_name_full 'New J. Chem.'
_journal_page_first 1572
_journal_page_last 1576
_journal_paper_doi 10.1039/b104773f
_journal_volume 25
_journal_year 2001
_chemical_formula_sum 'C56 H64 Cu2 N24 O4'
_chemical_formula_weight 1264.39
_chemical_name_systematic
; 
? 
;
_space_group_IT_number 15
_symmetry_cell_setting monoclinic
_symmetry_space_group_name_Hall '-C 2yc'
_symmetry_space_group_name_H-M 'C 1 2/c 1'
_atom_sites_solution_hydrogens geom
_atom_sites_solution_primary direct
_atom_sites_solution_secondary difmap
_audit_creation_method SHELXL-97
_cell_angle_alpha 90.00
_cell_angle_beta 93.960(3)
_cell_angle_gamma 90.00
_cell_formula_units_Z 2
_cell_length_a 22.2730(11)
_cell_length_b 23.3463(12)
_cell_length_c 7.1583(2)
_cell_measurement_reflns_used 13156
_cell_measurement_temperature 293(2)
_cell_measurement_theta_max 27.103
_cell_measurement_theta_min 1.018
_cell_volume 3713.4(3)
_computing_cell_refinement 'HKL Scalepack (Otwinowski & Minor 1997)'
_computing_data_reduction 'HKL Denzo and Scalepack (Otwinowski & Minor 1997)'
_computing_structure_refinement 'SHELXL-97 (Sheldrick, 1997)'
_computing_structure_solution 'SHELXS-97 (Sheldrick, 1990)'
_diffrn_ambient_temperature 293(2)
_diffrn_measured_fraction_theta_full 0.997
_diffrn_measured_fraction_theta_max 0.997
_diffrn_measurement_device KappaCCD
_diffrn_measurement_method CCD
_diffrn_radiation_monochromator graphite
_diffrn_radiation_source 'fine-focus sealed tube'
_diffrn_radiation_type MoK\a
_diffrn_radiation_wavelength 0.71073
_diffrn_reflns_av_R_equivalents 0.0278
_diffrn_reflns_av_sigmaI/netI 0.0454
_diffrn_reflns_limit_h_max 28
_diffrn_reflns_limit_h_min -28
_diffrn_reflns_limit_k_max 27
_diffrn_reflns_limit_k_min -29
_diffrn_reflns_limit_l_max 9
_diffrn_reflns_limit_l_min -9
_diffrn_reflns_number 7350
_diffrn_reflns_theta_full 27.12
_diffrn_reflns_theta_max 27.12
_diffrn_reflns_theta_min 1.83
_exptl_absorpt_coefficient_mu 0.627
_exptl_absorpt_correction_type none
_exptl_crystal_colour orange
_exptl_crystal_density_diffrn 1.131
_exptl_crystal_density_method 'not measured'
_exptl_crystal_description parallelepipede
_exptl_crystal_F_000 1316
_exptl_crystal_size_max 0.05
_exptl_crystal_size_mid 0.04
_exptl_crystal_size_min 0.02
_refine_diff_density_max 0.882
_refine_diff_density_min -0.304
_refine_diff_density_rms 0.114
_refine_ls_extinction_method none
_refine_ls_goodness_of_fit_ref 1.056
_refine_ls_hydrogen_treatment mixed
_refine_ls_matrix_type full
_refine_ls_number_parameters 206
_refine_ls_number_reflns 4096
_refine_ls_number_restraints 1
_refine_ls_restrained_S_all 1.056
_refine_ls_R_factor_all 0.0805
_refine_ls_R_factor_gt 0.0594
_refine_ls_shift/su_max 0.000
_refine_ls_shift/su_mean 0.000
_refine_ls_structure_factor_coef Fsqd
_refine_ls_weighting_details 'calc w=1/[\s^2^(Fo^2^)+(0.1308P)^2^+3.2370P] where P=(Fo^2^+2Fc^2^)/3'
_refine_ls_weighting_scheme calc
_refine_ls_wR_factor_gt 0.1931
_refine_ls_wR_factor_ref 0.2081
_reflns_number_gt 3149
_reflns_number_total 4096
_reflns_threshold_expression >2sigma(I)
_cod_data_source_file b104773f.txt
_cod_data_source_block 1
_cod_depositor_comments
;
The following automatic conversions were performed:
'_symmetry_cell_setting' value 'Monoclinic' changed to 'monoclinic'
according to '/home/saulius/struct/CIF-dictionaries/cif_core.dic'
dictionary named 'cif_core.dic' version 2.4.1 from
2010-06-29.

'_exptl_absorpt_correction_type' value 'None' changed to
'none' according to '/home/saulius/struct/CIF-dictionaries/cif_core.dic'
dictionary named 'cif_core.dic' version 2.4.1 from 2010-06-29.

Automatic conversion script
Id: cif_fix_enum 1527 2010-12-29 10:47:43Z saulius 
;
_cod_original_sg_symbol_H-M C2/c
_cod_database_code 7051192

loop_
_symmetry_equiv_pos_as_xyz
'x, y, z'
'-x, y, -z+1/2'
'x+1/2, y+1/2, z'
'-x+1/2, y+1/2, -z+1/2'
'-x, -y, -z'
'x, -y, z-1/2'
'-x+1/2, -y+1/2, -z'
'x+1/2, -y+1/2, z-1/2'

loop_
_atom_site_label
_atom_site_type_symbol
_atom_site_fract_x
_atom_site_fract_y
_atom_site_fract_z
_atom_site_U_iso_or_equiv
_atom_site_adp_type
_atom_site_occupancy
_atom_site_symmetry_multiplicity
_atom_site_calc_flag
_atom_site_refinement_flags
_atom_site_disorder_assembly
_atom_site_disorder_group
Cu1 Cu 0.5000 0.12153(2) 0.2500 0.0421(2) Uani 1 2 d S . .
N1 N 0.44755(13) 0.18320(11) 0.1238(3) 0.0428(6) Uani 1 1 d . . .
C2 C 0.39866(17) 0.22209(15) -0.1535(5) 0.0538(9) Uani 1 1 d . . .
H2 H 0.3910 0.2198 -0.2827 0.065 Uiso 1 1 calc R . .
C1 C 0.43475(17) 0.18237(14) -0.0607(4) 0.0497(8) Uani 1 1 d . . .
H1 H 0.4512 0.1533 -0.1300 0.060 Uiso 1 1 calc R . .
C5 C 0.42303(18) 0.22519(14) 0.2221(5) 0.0515(8) Uani 1 1 d . . .
H5 H 0.4312 0.2262 0.3512 0.062 Uiso 1 1 calc R . .
C4 C 0.38639(18) 0.26663(15) 0.1393(5) 0.0557(9) Uani 1 1 d . . .
H4 H 0.3703 0.2951 0.2118 0.067 Uiso 1 1 calc R . .
N2 N 0.32855(16) 0.32219(14) -0.3250(4) 0.0610(8) Uani 1 1 d . . .
C3 C 0.37351(17) 0.26589(14) -0.0526(5) 0.0497(8) Uani 1 1 d . . .
N3 N 0.2976(2) 0.34109(16) -0.0426(5) 0.0795(12) Uani 1 1 d . . .
O1A O 0.3580(2) 0.30203(19) -0.4490(5) 0.0901(18) Uani 0.812(9) 1 d P . .
O1B O 0.2647(11) 0.3236(11) 0.096(3) 0.116(10) Uani 0.190(10) 1 d P . .
C7 C 0.2665(2) 0.38352(18) -0.1700(7) 0.0752(13) Uani 1 1 d . . .
C6 C 0.33275(18) 0.30997(16) -0.1392(5) 0.0558(9) Uani 1 1 d . . .
C8 C 0.2769(2) 0.3623(2) -0.3667(7) 0.0740(12) Uani 1 1 d . . .
C12 C 0.2918(4) 0.4051(3) -0.5117(9) 0.152(4) Uani 1 1 d . . .
H12A H 0.2969 0.3859 -0.6281 0.229 Uiso 1 1 calc R . .
H12B H 0.3285 0.4245 -0.4716 0.229 Uiso 1 1 calc R . .
H12C H 0.2598 0.4325 -0.5286 0.229 Uiso 1 1 calc R . .
N4 N 0.44986(14) 0.06132(12) 0.1208(4) 0.0538(7) Uani 1 1 d . . .
C13 C 0.42475(15) 0.01880(14) 0.0972(5) 0.0465(7) Uani 1 1 d . . .
C9 C 0.3021(5) 0.4401(2) -0.1211(11) 0.149(4) Uani 1 1 d . . .
H9A H 0.3431 0.4358 -0.1524 0.224 Uiso 1 1 calc R . .
H9B H 0.3012 0.4479 0.0103 0.224 Uiso 1 1 calc R . .
H9C H 0.2839 0.4713 -0.1914 0.224 Uiso 1 1 calc R . .
C11 C 0.2261(3) 0.3248(3) -0.4499(12) 0.142(3) Uani 1 1 d . . .
H11A H 0.2155 0.2971 -0.3586 0.213 Uiso 1 1 calc R . .
H11B H 0.2390 0.3053 -0.5583 0.213 Uiso 1 1 calc R . .
H11C H 0.1917 0.3482 -0.4852 0.213 Uiso 1 1 calc R . .
C10 C 0.2017(4) 0.3894(4) -0.1218(12) 0.139(3) Uani 1 1 d . . .
H10A H 0.2005 0.4027 0.0048 0.209 Uiso 1 1 calc R . .
H10B H 0.1821 0.3528 -0.1343 0.209 Uiso 1 1 calc R . .
H10C H 0.1814 0.4163 -0.2054 0.209 Uiso 1 1 calc R . .
C14 C 0.41534(15) -0.07604(14) 0.0461(4) 0.0457(7) Uani 1 1 d . . .
N5 N 0.39111(14) -0.02601(14) 0.0680(6) 0.0682(10) Uani 1 1 d . . .
N6 N 0.43224(17) -0.12208(12) 0.0223(4) 0.0560(8) Uani 1 1 d . . .

loop_
_atom_site_aniso_label
_atom_site_aniso_U_11
_atom_site_aniso_U_22
_atom_site_aniso_U_33
_atom_site_aniso_U_23
_atom_site_aniso_U_13
_atom_site_aniso_U_12
Cu1 0.0574(4) 0.0267(3) 0.0407(3) 0.000 -0.0062(2) 0.000
N1 0.0583(16) 0.0330(13) 0.0362(13) -0.0017(10) -0.0035(11) 0.0053(11)
C2 0.072(2) 0.053(2) 0.0355(16) -0.0029(13) -0.0033(14) 0.0186(17)
C1 0.067(2) 0.0426(17) 0.0390(16) -0.0073(13) -0.0032(14) 0.0116(15)
C5 0.074(2) 0.0429(18) 0.0366(16) -0.0021(13) 0.0003(14) 0.0125(16)
C4 0.085(3) 0.0431(18) 0.0395(17) -0.0022(13) 0.0057(16) 0.0198(17)
N2 0.078(2) 0.0541(18) 0.0501(18) 0.0102(13) 0.0015(15) 0.0177(16)
C3 0.062(2) 0.0428(17) 0.0437(17) 0.0021(13) 0.0015(14) 0.0129(15)
N3 0.111(3) 0.065(2) 0.063(2) 0.0066(17) 0.014(2) 0.044(2)
O1A 0.126(4) 0.096(3) 0.050(2) 0.0141(19) 0.017(2) 0.053(3)
O1B 0.125(18) 0.15(2) 0.068(13) -0.011(12) 0.002(11) 0.058(16)
C7 0.095(3) 0.054(2) 0.077(3) 0.0023(19) 0.000(2) 0.031(2)
C6 0.069(2) 0.0469(19) 0.0514(19) 0.0069(15) 0.0021(16) 0.0152(17)
C8 0.096(3) 0.053(2) 0.071(3) 0.009(2) -0.012(2) 0.022(2)
C12 0.271(11) 0.093(5) 0.095(5) 0.051(4) 0.024(6) 0.060(6)
N4 0.0649(18) 0.0361(15) 0.0592(18) -0.0086(12) -0.0038(14) -0.0007(13)
C13 0.0496(18) 0.0404(18) 0.0491(18) -0.0070(13) -0.0004(14) 0.0047(14)
C9 0.259(11) 0.053(3) 0.128(6) -0.019(3) -0.037(6) 0.015(5)
C11 0.109(5) 0.122(6) 0.185(8) -0.063(5) -0.064(5) 0.046(4)
C10 0.116(6) 0.171(8) 0.132(6) 0.002(5) 0.019(5) 0.067(5)
C14 0.0509(18) 0.0452(19) 0.0407(16) -0.0040(13) 0.0004(13) -0.0109(14)
N5 0.0507(18) 0.0463(18) 0.107(3) -0.0186(17) 0.0037(17) -0.0035(14)
N6 0.079(2) 0.0384(16) 0.0500(17) -0.0029(11) -0.0004(15) -0.0055(14)

loop_
_atom_type_symbol
_atom_type_description
_atom_type_scat_dispersion_real
_atom_type_scat_dispersion_imag
_atom_type_scat_source
C C 0.0033 0.0016 'International Tables Vol C Tables 4.2.6.8 and 6.1.1.4'
H H 0.0000 0.0000 'International Tables Vol C Tables 4.2.6.8 and 6.1.1.4'
N N 0.0061 0.0033 'International Tables Vol C Tables 4.2.6.8 and 6.1.1.4'
O O 0.0106 0.0060 'International Tables Vol C Tables 4.2.6.8 and 6.1.1.4'
Cu Cu 0.3201 1.2651 'International Tables Vol C Tables 4.2.6.8 and 6.1.1.4'

loop_
_geom_angle_atom_site_label_1
_geom_angle_atom_site_label_2
_geom_angle_atom_site_label_3
_geom_angle
_geom_angle_site_symmetry_1
_geom_angle_site_symmetry_3
_geom_angle_publ_flag
N4 Cu1 N4 89.77(18) . 2_655 ?
N4 Cu1 N1 178.55(11) . 2_655 ?
N4 Cu1 N1 90.40(12) 2_655 2_655 ?
N4 Cu1 N1 90.40(12) . . ?
N4 Cu1 N1 178.55(11) 2_655 . ?
N1 Cu1 N1 89.46(15) 2_655 . ?
C1 N1 C5 117.6(3) . . ?
C1 N1 Cu1 120.6(2) . . ?
C5 N1 Cu1 121.8(2) . . ?
C1 C2 C3 119.3(3) . . ?
N1 C1 C2 123.3(3) . . ?
N1 C5 C4 122.6(3) . . ?
C5 C4 C3 119.7(3) . . ?
O1A N2 C6 128.4(3) . . ?
O1A N2 C8 122.3(3) . . ?
C6 N2 C8 109.1(3) . . ?
C4 C3 C2 117.5(3) . . ?
C4 C3 C6 119.1(3) . . ?
C2 C3 C6 123.4(3) . . ?
C6 N3 O1B 127.1(11) . . ?
C6 N3 C7 108.5(3) . . ?
O1B N3 C7 113.8(10) . . ?
N3 C7 C10 109.3(5) . . ?
N3 C7 C8 104.9(3) . . ?
C10 C7 C8 116.5(5) . . ?
N3 C7 C9 102.6(5) . . ?
C10 C7 C9 110.4(6) . . ?
C8 C7 C9 111.9(5) . . ?
N3 C6 N2 113.6(3) . . ?
N3 C6 C3 122.7(3) . . ?
N2 C6 C3 123.8(3) . . ?
C12 C8 N2 110.6(5) . . ?
C12 C8 C11 108.0(6) . . ?
N2 C8 C11 105.0(4) . . ?
C12 C8 C7 118.6(5) . . ?
N2 C8 C7 100.5(3) . . ?
C11 C8 C7 113.1(5) . . ?
C13 N4 Cu1 159.3(3) . . ?
N4 C13 N5 173.8(4) . . ?
N6 C14 N5 174.4(4) . . ?
C13 N5 C14 120.3(3) . . ?

loop_
_geom_bond_atom_site_label_1
_geom_bond_atom_site_label_2
_geom_bond_distance
_geom_bond_site_symmetry_2
_geom_bond_publ_flag
Cu1 N4 1.984(3) . ?
Cu1 N4 1.984(3) 2_655 ?
Cu1 N1 2.027(3) 2_655 ?
Cu1 N1 2.027(3) . ?
N1 C1 1.332(4) . ?
N1 C5 1.344(4) . ?
C2 C1 1.369(5) . ?
C2 C3 1.392(5) . ?
C5 C4 1.374(5) . ?
C4 C3 1.383(5) . ?
N2 O1A 1.234(5) . ?
N2 C6 1.357(5) . ?
N2 C8 1.498(5) . ?
C3 C6 1.480(5) . ?
N3 C6 1.302(5) . ?
N3 O1B 1.34(2) . ?
N3 C7 1.485(5) . ?
C7 C10 1.515(9) . ?
C7 C8 1.525(7) . ?
C7 C9 1.568(8) . ?
C8 C12 1.496(8) . ?
C8 C11 1.520(8) . ?
N4 C13 1.146(4) . ?
C13 N5 1.295(5) . ?
C14 N6 1.155(4) . ?
C14 N5 1.301(5) . ?
